data_7154223
loop_
_publ_author_name
'Bogachenkov, Alexander S.'
'Dogadina, Albina V.'
'Boyarskiy, Vadim P.'
'Vasilyev, Aleksander V.'

_publ_section_title
;
 Acid-promoted transformations of 1-(diphenylphosphoryl)allenes: synthesis
 of novel 1,4-dihydrophosphinoline 1-oxides.
;
_journal_issue 5
_journal_name_full 'Organic &amp; biomolecular chemistry'
_journal_page_first 1333
_journal_page_last 1338
_journal_paper_doi 10.1039/c4ob02269f
_journal_volume 13
_journal_year 2015
_chemical_formula_moiety 'C17 H16 Br O P'
_chemical_formula_sum 'C17 H16 Br O P'
_chemical_formula_weight 347.18
_chemical_name_systematic
;
 ? 
;
_space_group_crystal_system monoclinic
_space_group_IT_number 14
_space_group_name_Hall '-P 2ybc'
_space_group_name_H-M_alt 'P 1 21/c 1'
_symmetry_space_group_name_Hall '-P 2ybc'
_symmetry_space_group_name_H-M 'P 1 21/c 1'
_atom_sites_solution_hydrogens geom
_atom_sites_solution_primary direct
_atom_sites_solution_secondary difmap
_audit_creation_date 2014-01-29
_audit_creation_method
;
  Olex2 1.2-ac2
  (compiled 2012.03.27 svn.r2268, GUI svn.r4156)
;
_cell_angle_alpha 90.00
_cell_angle_beta 108.406(5)
_cell_angle_gamma 90.00
_cell_formula_units_Z 8
_cell_length_a 20.4116(8)
_cell_length_b 10.1465(4)
_cell_length_c 15.7185(8)
_cell_measurement_reflns_used 2579
_cell_measurement_temperature 293(2)
_cell_measurement_theta_max 26.7960
_cell_measurement_theta_min 3.4700
_cell_volume 3088.9(2)
_computing_cell_refinement
;
CrysAlisPro, Agilent Technologies,
Version 1.171.36.32 (release 02-08-2013 CrysAlis171 .NET)
(compiled Aug  2 2013,16:46:58)
;
_computing_data_collection
;
CrysAlisPro, Agilent Technologies,
Version 1.171.36.32 (release 02-08-2013 CrysAlis171 .NET)
(compiled Aug  2 2013,16:46:58)
;
_computing_data_reduction
;
CrysAlisPro, Agilent Technologies,
Version 1.171.36.32 (release 02-08-2013 CrysAlis171 .NET)
(compiled Aug  2 2013,16:46:58)
;
_computing_molecular_graphics
;
O. V. Dolomanov, L. J. Bourhis, R. J. Gildea, J. A. K. Howard and H. Puschmann,
OLEX2: a complete structure solution, refinement and analysis program.
J. Appl. Cryst. (2009). 42, 339-341.
;
_computing_publication_material
;
O. V. Dolomanov, L. J. Bourhis, R. J. Gildea, J. A. K. Howard and H. Puschmann,
OLEX2: a complete structure solution, refinement and analysis program.
J. Appl. Cryst. (2009). 42, 339-341.
;
_computing_structure_refinement
;
SHELXL, G.M. Sheldrick, Acta Cryst.
(2008). A64, 112-122
;
_computing_structure_solution
;
SHELXS, G.M. Sheldrick, Acta Cryst.
(2008). A64, 112-122
;
_diffrn_ambient_temperature 293(2)
_diffrn_detector_area_resol_mean 16.2096
_diffrn_measured_fraction_theta_full 0.9651
_diffrn_measured_fraction_theta_max 0.8218
_diffrn_measurement_details
;
  1 omega  -14.00   51.00   1.0000  150.0000
omega____ theta____ kappa____ phi______ frames
    -      -17.8777   38.0000    0.0000 65

  2 omega  -34.00   35.00   1.0000  150.0000
omega____ theta____ kappa____ phi______ frames
    -      -17.8777   57.0000   90.0000 69

  3 omega  -81.00   -7.00   1.0000  150.0000
omega____ theta____ kappa____ phi______ frames
    -      -17.8777  -57.0000  -90.0000 74
;
_diffrn_measurement_device_type 'Xcalibur, Eos'
_diffrn_measurement_method '\w scans'
_diffrn_orient_matrix_UB_11 -0.0001814000
_diffrn_orient_matrix_UB_12 -0.0457279000
_diffrn_orient_matrix_UB_13 -0.0341694000
_diffrn_orient_matrix_UB_21 -0.0321463000
_diffrn_orient_matrix_UB_22 0.0255256000
_diffrn_orient_matrix_UB_23 -0.0271731000
_diffrn_orient_matrix_UB_31 0.0175455000
_diffrn_orient_matrix_UB_32 0.0462859000
_diffrn_orient_matrix_UB_33 -0.0188601000
_diffrn_radiation_monochromator graphite
_diffrn_radiation_type 'Mo K\a'
_diffrn_radiation_wavelength 0.7107
_diffrn_reflns_av_R_equivalents 0.0241
_diffrn_reflns_av_unetI/netI 0.0385
_diffrn_reflns_limit_h_max 22
_diffrn_reflns_limit_h_min -24
_diffrn_reflns_limit_k_max 11
_diffrn_reflns_limit_k_min -11
_diffrn_reflns_limit_l_max 15
_diffrn_reflns_limit_l_min -18
_diffrn_reflns_number 10914
_diffrn_reflns_theta_full 25.00
_diffrn_reflns_theta_max 25.00
_diffrn_reflns_theta_min 2.73
_diffrn_source 'Enhance (Mo) X-ray Source'
_exptl_absorpt_coefficient_mu 2.758
_exptl_absorpt_correction_T_max 1.00000
_exptl_absorpt_correction_T_min 0.81053
_exptl_absorpt_correction_type multi-scan
_exptl_absorpt_process_details
;
CrysAlisPro, Agilent Technologies,
Version 1.171.36.32 (release 02-08-2013 CrysAlis171 .NET)
(compiled Aug  2 2013,16:46:58)
Empirical absorption correction using spherical harmonics,
 implemented in SCALE3 ABSPACK scaling algorithm.
;
_exptl_crystal_density_diffrn 1.493
_exptl_crystal_density_method 'not measured'
_exptl_crystal_F_000 1408
_refine_diff_density_max 0.908
_refine_diff_density_min -0.866
_refine_diff_density_rms 0.076
_refine_ls_extinction_method none
_refine_ls_goodness_of_fit_ref 1.027
_refine_ls_hydrogen_treatment mixed
_refine_ls_matrix_type full
_refine_ls_number_parameters 365
_refine_ls_number_reflns 5319
_refine_ls_number_restraints 0
_refine_ls_restrained_S_all 1.027
_refine_ls_R_factor_all 0.0743
_refine_ls_R_factor_gt 0.0461
_refine_ls_shift/su_max 0.000
_refine_ls_shift/su_mean 0.000
_refine_ls_structure_factor_coef Fsqd
_refine_ls_weighting_details 'calc w=1/[\s^2^(Fo^2^)+(0.0467P)^2^+6.2349P] where P=(Fo^2^+2Fc^2^)/3'
_refine_ls_weighting_scheme calc
_refine_ls_wR_factor_gt 0.1061
_refine_ls_wR_factor_ref 0.1234
_reflns_number_gt 3773
_reflns_number_total 5319
_reflns_threshold_expression >2sigma(I)
_cod_data_source_file c4ob02269f2.cif
_cod_data_source_block exp_590
_cod_depositor_comments 'Adding full bibliography for 7154221--7154228.cif.'
_cod_database_code 7154223
_chemical_oxdiff_formula 'C17 h15 p1 br1 o1'
_reflns_odcompleteness_completeness 96.51
_reflns_odcompleteness_iscentric 1
_reflns_odcompleteness_theta 26.32

loop_
_space_group_symop_id
_space_group_symop_operation_xyz
1 'x, y, z'
2 '-x, y+1/2, -z+1/2'
3 '-x, -y, -z'
4 'x, -y-1/2, z-1/2'

loop_
_atom_site_label
_atom_site_type_symbol
_atom_site_fract_x
_atom_site_fract_y
_atom_site_fract_z
_atom_site_U_iso_or_equiv
_atom_site_adp_type
_atom_site_occupancy
_atom_site_symmetry_multiplicity
_atom_site_calc_flag
_atom_site_refinement_flags
Br19 Br 0.24177(2) 0.02467(5) 0.34590(3) 0.04808(17) Uani 1 1 d .
Br1 Br 0.25303(3) 0.27124(6) 0.64234(4) 0.05805(19) Uani 1 1 d .
P1 P 0.11424(6) -0.05966(11) 0.18753(7) 0.0308(3) Uani 1 1 d .
P1A P 0.38196(6) 0.18623(11) 0.79956(8) 0.0346(3) Uani 1 1 d .
O20 O 0.11623(16) 0.0649(3) 0.1398(2) 0.0430(8) Uani 1 1 d .
C3A C 0.3744(3) 0.1601(5) 0.6217(3) 0.0432(12) Uani 1 1 d .
H3A H 0.3486 0.1723 0.5618 0.052 Uiso 1 1 calc R
C10 C 0.0063(2) -0.1592(4) 0.2466(3) 0.0326(10) Uani 1 1 d .
C10A C 0.4888(2) 0.0907(4) 0.7375(3) 0.0378(11) Uani 1 1 d .
C9 C 0.0297(2) -0.1221(4) 0.1756(3) 0.0306(9) Uani 1 1 d .
C3 C 0.1207(2) -0.0900(4) 0.3643(3) 0.0372(11) Uani 1 1 d .
H3 H 0.1455 -0.0783 0.4246 0.045 Uiso 1 1 calc R
C9A C 0.4664(2) 0.1241(4) 0.8095(3) 0.0338(10) Uani 1 1 d .
C2A C 0.3440(2) 0.1974(4) 0.6809(3) 0.0377(11) Uani 1 1 d .
C2 C 0.1513(2) -0.0500(4) 0.3068(3) 0.0322(10) Uani 1 1 d .
C5A C 0.5560(3) 0.0426(5) 0.7571(4) 0.0532(14) Uani 1 1 d .
H5A H 0.5726 0.0184 0.7106 0.064 Uiso 1 1 calc R
C4 C 0.0501(2) -0.1526(5) 0.3450(3) 0.0398(11) Uani 1 1 d .
C4A C 0.4452(3) 0.1005(5) 0.6385(3) 0.0435(12) Uani 1 1 d .
C5 C -0.0609(2) -0.2081(5) 0.2253(3) 0.0490(13) Uani 1 1 d .
H5 H -0.0774 -0.2346 0.2713 0.059 Uiso 1 1 calc R
C6A C 0.5984(3) 0.0307(6) 0.8451(4) 0.0623(16) Uani 1 1 d .
H6A H 0.6435 0.0006 0.8578 0.075 Uiso 1 1 calc R
C11A C 0.3375(2) 0.0527(5) 0.8336(3) 0.0379(11) Uani 1 1 d .
C6 C -0.1035(3) -0.2181(5) 0.1378(4) 0.0546(14) Uani 1 1 d .
H6 H -0.1480 -0.2513 0.1254 0.065 Uiso 1 1 calc R
C12 C 0.1445(3) -0.3221(5) 0.1623(3) 0.0441(12) Uani 1 1 d .
H12 H 0.1089 -0.3434 0.1849 0.053 Uiso 1 1 calc R
C11 C 0.1603(2) -0.1917(4) 0.1540(3) 0.0341(10) Uani 1 1 d .
C7 C -0.0795(3) -0.1782(5) 0.0675(3) 0.0529(14) Uani 1 1 d .
H7 H -0.1082 -0.1830 0.0084 0.063 Uiso 1 1 calc R
C18 C 0.0627(3) -0.2949(5) 0.3824(4) 0.0576(15) Uani 1 1 d .
H18D H 0.0193 -0.3348 0.3791 0.086 Uiso 1 1 calc R
H18E H 0.0918 -0.2924 0.4437 0.086 Uiso 1 1 calc R
H18F H 0.0847 -0.3455 0.3475 0.086 Uiso 1 1 calc R
C15A C 0.3143(3) -0.1780(5) 0.8447(3) 0.0527(14) Uani 1 1 d .
H15A H 0.3235 -0.2657 0.8354 0.063 Uiso 1 1 calc R
C16A C 0.3508(3) -0.0775(5) 0.8193(3) 0.0441(12) Uani 1 1 d .
H16A H 0.3843 -0.0980 0.7927 0.053 Uiso 1 1 calc R
C16 C 0.2138(3) -0.1614(5) 0.1204(3) 0.0458(12) Uani 1 1 d .
H16 H 0.2251 -0.0739 0.1143 0.055 Uiso 1 1 calc R
C13 C 0.1810(3) -0.4219(5) 0.1374(4) 0.0525(13) Uani 1 1 d .
H13 H 0.1698 -0.5096 0.1431 0.063 Uiso 1 1 calc R
O20A O 0.38003(17) 0.3089(3) 0.8494(2) 0.0470(8) Uani 1 1 d .
C13A C 0.2513(3) -0.0193(6) 0.8977(4) 0.0677(17) Uani 1 1 d .
H13A H 0.2172 0.0001 0.9235 0.081 Uiso 1 1 calc R
C8A C 0.5129(3) 0.1097(5) 0.8998(4) 0.0528(14) Uani 1 1 d .
H8A H 0.4966 0.1359 0.9462 0.063 Uiso 1 1 calc R
C8 C -0.0148(2) -0.1329(5) 0.0862(3) 0.0419(11) Uani 1 1 d .
H8 H 0.0012 -0.1080 0.0394 0.050 Uiso 1 1 calc R
C15 C 0.2502(3) -0.2613(6) 0.0962(3) 0.0529(14) Uani 1 1 d .
H15 H 0.2862 -0.2406 0.0741 0.064 Uiso 1 1 calc R
C14A C 0.2650(3) -0.1469(6) 0.8831(4) 0.0584(15) Uani 1 1 d .
H14A H 0.2405 -0.2140 0.8996 0.070 Uiso 1 1 calc R
C18A C 0.4343(3) -0.0398(6) 0.5977(4) 0.0678(17) Uani 1 1 d .
H18A H 0.4146 -0.0953 0.6327 0.102 Uiso 1 1 calc R
H18B H 0.4778 -0.0755 0.5978 0.102 Uiso 1 1 calc R
H18C H 0.4036 -0.0357 0.5372 0.102 Uiso 1 1 calc R
C17A C 0.4824(3) 0.1859(7) 0.5872(4) 0.0727(18) Uani 1 1 d .
H17A H 0.4545 0.1922 0.5254 0.109 Uiso 1 1 calc R
H17B H 0.5260 0.1463 0.5909 0.109 Uiso 1 1 calc R
H17C H 0.4901 0.2724 0.6131 0.109 Uiso 1 1 calc R
C14 C 0.2338(3) -0.3906(6) 0.1044(3) 0.0532(14) Uani 1 1 d .
H14 H 0.2584 -0.4573 0.0875 0.064 Uiso 1 1 calc R
C12A C 0.2877(3) 0.0818(6) 0.8743(4) 0.0569(14) Uani 1 1 d .
H12A H 0.2790 0.1688 0.8858 0.068 Uiso 1 1 calc R
C7A C 0.5701(3) 0.0675(5) 0.9203(4) 0.0601(18) Uani 1 1 d .
H7A H 0.5964 0.0573 0.9801 0.072 Uiso 1 1 calc R
C17 C 0.0119(3) -0.0730(7) 0.3987(4) 0.0709(18) Uani 1 1 d .
H17D H 0.0017 0.0136 0.3734 0.106 Uiso 1 1 calc R
H17E H 0.0407 -0.0661 0.4601 0.106 Uiso 1 1 calc R
H17F H -0.0303 -0.1170 0.3961 0.106 Uiso 1 1 calc R

loop_
_atom_site_aniso_label
_atom_site_aniso_U_11
_atom_site_aniso_U_22
_atom_site_aniso_U_33
_atom_site_aniso_U_23
_atom_site_aniso_U_13
_atom_site_aniso_U_12
Br19 0.0371(3) 0.0448(3) 0.0579(3) -0.0080(2) 0.0088(2) -0.0065(2)
Br1 0.0388(3) 0.0489(3) 0.0774(4) 0.0105(3) 0.0055(3) 0.0072(2)
P1 0.0320(6) 0.0301(6) 0.0324(6) 0.0024(5) 0.0131(5) -0.0009(5)
P1A 0.0344(6) 0.0304(6) 0.0431(7) -0.0008(5) 0.0182(5) -0.0003(5)
O20 0.0484(19) 0.0380(18) 0.0458(19) 0.0103(15) 0.0196(16) -0.0014(15)
C3A 0.049(3) 0.040(3) 0.039(3) 0.006(2) 0.013(2) 0.000(2)
C10 0.030(2) 0.034(3) 0.037(2) 0.003(2) 0.0155(19) 0.0007(19)
C10A 0.035(2) 0.028(3) 0.053(3) -0.001(2) 0.019(2) -0.001(2)
C9 0.028(2) 0.029(2) 0.035(2) 0.0029(19) 0.0094(18) 0.0031(18)
C3 0.038(3) 0.041(3) 0.031(2) -0.003(2) 0.008(2) 0.003(2)
C9A 0.034(2) 0.029(2) 0.039(3) -0.002(2) 0.012(2) 0.0001(19)
C2A 0.030(2) 0.030(2) 0.051(3) 0.007(2) 0.012(2) 0.002(2)
C2 0.031(2) 0.029(2) 0.037(2) -0.0022(19) 0.0105(19) -0.0009(19)
C5A 0.046(3) 0.054(3) 0.069(4) -0.003(3) 0.031(3) 0.007(3)
C4 0.041(3) 0.049(3) 0.035(2) 0.005(2) 0.019(2) 0.001(2)
C4A 0.049(3) 0.048(3) 0.040(3) -0.003(2) 0.023(2) 0.002(2)
C5 0.038(3) 0.055(3) 0.057(3) 0.017(3) 0.019(2) -0.003(2)
C6A 0.032(3) 0.056(4) 0.090(5) 0.000(3) 0.007(3) 0.009(3)
C11A 0.039(3) 0.038(3) 0.037(2) 0.004(2) 0.014(2) -0.004(2)
C6 0.032(3) 0.056(3) 0.071(4) 0.012(3) 0.011(3) -0.009(2)
C12 0.044(3) 0.042(3) 0.048(3) -0.003(2) 0.016(2) -0.005(2)
C11 0.032(2) 0.040(3) 0.032(2) -0.001(2) 0.0115(19) 0.001(2)
C7 0.048(3) 0.054(3) 0.040(3) 0.005(2) -0.009(2) 0.000(3)
C18 0.061(3) 0.057(3) 0.051(3) 0.021(3) 0.012(3) -0.007(3)
C15A 0.062(4) 0.041(3) 0.051(3) -0.001(2) 0.013(3) -0.015(3)
C16A 0.049(3) 0.042(3) 0.044(3) 0.003(2) 0.018(2) -0.002(2)
C16 0.050(3) 0.044(3) 0.049(3) 0.002(2) 0.023(2) -0.001(2)
C13 0.053(3) 0.040(3) 0.062(3) -0.006(3) 0.016(3) 0.003(3)
O20A 0.050(2) 0.0361(19) 0.061(2) -0.0086(16) 0.0267(17) 0.0000(16)
C13A 0.050(3) 0.074(4) 0.091(5) 0.018(4) 0.040(3) -0.004(3)
C8A 0.067(4) 0.038(3) 0.064(4) -0.015(3) 0.036(3) -0.010(3)
C8 0.046(3) 0.043(3) 0.042(3) 0.008(2) 0.020(2) 0.004(2)
C15 0.045(3) 0.072(4) 0.049(3) 0.000(3) 0.025(2) 0.009(3)
C14A 0.049(3) 0.061(4) 0.061(3) 0.014(3) 0.011(3) -0.019(3)
C18A 0.075(4) 0.069(4) 0.058(3) -0.026(3) 0.017(3) 0.011(3)
C17A 0.071(4) 0.097(5) 0.063(4) 0.020(4) 0.040(3) -0.002(4)
C14 0.050(3) 0.060(4) 0.045(3) -0.011(3) 0.009(3) 0.017(3)
C12A 0.052(3) 0.050(3) 0.078(4) 0.009(3) 0.034(3) 0.003(3)
C7A 0.056(3) 0.035(3) 0.047(3) 0.012(2) -0.042(3) -0.004(3)
C17 0.062(4) 0.100(5) 0.060(4) -0.012(4) 0.033(3) 0.005(4)

loop_
_atom_type_symbol
_atom_type_description
_atom_type_scat_dispersion_real
_atom_type_scat_dispersion_imag
_atom_type_scat_source
C C 0.0033 0.0016 'International Tables Vol C Tables 4.2.6.8 and 6.1.1.4'
H H 0.0000 0.0000 'International Tables Vol C Tables 4.2.6.8 and 6.1.1.4'
O O 0.0106 0.0060 'International Tables Vol C Tables 4.2.6.8 and 6.1.1.4'
P P 0.1023 0.0942 'International Tables Vol C Tables 4.2.6.8 and 6.1.1.4'
Br Br -0.2901 2.4595 'International Tables Vol C Tables 4.2.6.8 and 6.1.1.4'

loop_
_geom_angle_atom_site_label_1
_geom_angle_atom_site_label_2
_geom_angle_atom_site_label_3
_geom_angle
O20 P1 C9 115.45(19)
O20 P1 C2 114.53(19)
O20 P1 C11 112.70(19)
C9 P1 C11 106.2(2)
C2 P1 C9 101.7(2)
C2 P1 C11 105.05(19)
C9A P1A C11A 105.7(2)
C2A P1A C9A 101.6(2)
C2A P1A C11A 105.4(2)
O20A P1A C9A 115.8(2)
O20A P1A C2A 115.2(2)
O20A P1A C11A 112.0(2)
C2A C3A H3A 115.6
C2A C3A C4A 128.7(4)
C4A C3A H3A 115.6
C9 C10 C4 124.0(4)
C5 C10 C9 117.5(4)
C5 C10 C4 118.4(4)
C9A C10A C5A 117.3(5)
C9A C10A C4A 125.2(4)
C5A C10A C4A 117.5(4)
C10 C9 P1 125.0(3)
C10 C9 C8 119.9(4)
C8 C9 P1 115.2(3)
C2 C3 H3 115.9
C2 C3 C4 128.2(4)
C4 C3 H3 115.9
C10A C9A P1A 124.6(4)
C10A C9A C8A 119.5(4)
C8A C9A P1A 115.9(3)
P1A C2A Br1 114.4(2)
C3A C2A Br1 120.7(4)
C3A C2A P1A 124.9(4)
P1 C2 Br19 113.8(2)
C3 C2 Br19 121.5(3)
C3 C2 P1 124.7(3)
C10A C5A H5A 119.6
C6A C5A C10A 120.8(5)
C6A C5A H5A 119.6
C10 C4 C18 108.6(4)
C10 C4 C17 110.0(4)
C3 C4 C10 116.0(4)
C3 C4 C18 106.3(4)
C3 C4 C17 106.4(4)
C17 C4 C18 109.4(4)
C3A C4A C10A 114.8(4)
C3A C4A C18A 106.9(4)
C3A C4A C17A 106.7(4)
C10A C4A C18A 108.8(4)
C10A C4A C17A 110.2(4)
C17A C4A C18A 109.4(4)
C10 C5 H5 119.1
C6 C5 C10 121.8(5)
C6 C5 H5 119.1
C5A C6A H6A 120.5
C5A C6A C7A 119.0(5)
C7A C6A H6A 120.5
C16A C11A P1A 121.7(4)
C16A C11A C12A 119.2(4)
C12A C11A P1A 119.1(4)
C5 C6 H6 120.1
C5 C6 C7 119.9(5)
C7 C6 H6 120.1
C11 C12 H12 119.6
C11 C12 C13 120.9(5)
C13 C12 H12 119.6
C12 C11 P1 121.7(3)
C12 C11 C16 119.0(4)
C16 C11 P1 119.3(4)
C6 C7 H7 120.3
C8 C7 C6 119.4(5)
C8 C7 H7 120.3
C4 C18 H18D 109.5
C4 C18 H18E 109.5
C4 C18 H18F 109.5
H18D C18 H18E 109.5
H18D C18 H18F 109.5
H18E C18 H18F 109.5
C16A C15A H15A 120.2
C14A C15A H15A 120.2
C14A C15A C16A 119.6(5)
C11A C16A C15A 120.1(5)
C11A C16A H16A 119.9
C15A C16A H16A 119.9
C11 C16 H16 120.0
C15 C16 C11 119.9(5)
C15 C16 H16 120.0
C12 C13 H13 120.2
C14 C13 C12 119.6(5)
C14 C13 H13 120.2
C14A C13A H13A 119.8
C14A C13A C12A 120.3(5)
C12A C13A H13A 119.8
C9A C8A H8A 117.0
C7A C8A C9A 126.0(5)
C7A C8A H8A 117.0
C9 C8 H8 119.2
C7 C8 C9 121.5(4)
C7 C8 H8 119.2
C16 C15 H15 119.7
C14 C15 C16 120.5(5)
C14 C15 H15 119.7
C15A C14A H14A 119.5
C13A C14A C15A 121.0(5)
C13A C14A H14A 119.5
C4A C18A H18A 109.5
C4A C18A H18B 109.5
C4A C18A H18C 109.5
H18A C18A H18B 109.5
H18A C18A H18C 109.5
H18B C18A H18C 109.5
C4A C17A H17A 109.5
C4A C17A H17B 109.5
C4A C17A H17C 109.5
H17A C17A H17B 109.5
H17A C17A H17C 109.5
H17B C17A H17C 109.5
C13 C14 H14 120.0
C15 C14 C13 120.1(5)
C15 C14 H14 120.0
C11A C12A H12A 120.1
C13A C12A C11A 119.8(5)
C13A C12A H12A 120.1
C6A C7A H7A 121.3
C8A C7A C6A 117.5(5)
C8A C7A H7A 121.3
C4 C17 H17D 109.5
C4 C17 H17E 109.5
C4 C17 H17F 109.5
H17D C17 H17E 109.5
H17D C17 H17F 109.5
H17E C17 H17F 109.5

loop_
_geom_bond_atom_site_label_1
_geom_bond_atom_site_label_2
_geom_bond_distance
Br19 C2 1.910(4)
Br1 C2A 1.915(4)
P1 O20 1.477(3)
P1 C9 1.792(4)
P1 C2 1.789(4)
P1 C11 1.809(4)
P1A C9A 1.795(4)
P1A C2A 1.783(5)
P1A C11A 1.804(5)
P1A O20A 1.477(3)
C3A H3A 0.9300
C3A C2A 1.324(6)
C3A C4A 1.512(7)
C10 C9 1.396(6)
C10 C4 1.524(6)
C10 C5 1.396(6)
C10A C9A 1.391(6)
C10A C5A 1.397(6)
C10A C4A 1.532(7)
C9 C8 1.417(6)
C3 H3 0.9300
C3 C2 1.315(6)
C3 C4 1.515(6)
C9A C8A 1.445(7)
C5A H5A 0.9300
C5A C6A 1.386(8)
C4 C18 1.549(7)
C4 C17 1.546(7)
C4A C18A 1.548(7)
C4A C17A 1.537(7)
C5 H5 0.9300
C5 C6 1.379(7)
C6A H6A 0.9300
C6A C7A 1.518(8)
C11A C16A 1.381(7)
C11A C12A 1.393(7)
C6 H6 0.9300
C6 C7 1.402(7)
C12 H12 0.9300
C12 C11 1.377(6)
C12 C13 1.383(7)
C11 C16 1.388(6)
C7 H7 0.9300
C7 C8 1.340(7)
C18 H18D 0.9600
C18 H18E 0.9600
C18 H18F 0.9600
C15A H15A 0.9300
C15A C16A 1.394(7)
C15A C14A 1.364(8)
C16A H16A 0.9300
C16 H16 0.9300
C16 C15 1.379(7)
C13 H13 0.9300
C13 C14 1.373(7)
C13A H13A 0.9300
C13A C14A 1.360(8)
C13A C12A 1.382(7)
C8A H8A 0.9300
C8A C7A 1.188(7)
C8 H8 0.9300
C15 H15 0.9300
C15 C14 1.371(7)
C14A H14A 0.9300
C18A H18A 0.9600
C18A H18B 0.9600
C18A H18C 0.9600
C17A H17A 0.9600
C17A H17B 0.9600
C17A H17C 0.9600
C14 H14 0.9300
C12A H12A 0.9300
C7A H7A 0.9300
C17 H17D 0.9600
C17 H17E 0.9600
C17 H17F 0.9600

loop_
_geom_torsion_atom_site_label_1
_geom_torsion_atom_site_label_2
_geom_torsion_atom_site_label_3
_geom_torsion_atom_site_label_4
_geom_torsion
P1 C9 C8 C7 180.0(4)
P1 C11 C16 C15 178.8(4)
P1A C9A C8A C7A 178.1(5)
P1A C11A C16A C15A -178.5(4)
P1A C11A C12A C13A 177.5(4)
O20 P1 C9 C10 -128.5(4)
O20 P1 C9 C8 51.5(4)
O20 P1 C2 Br19 -51.1(3)
O20 P1 C2 C3 129.1(4)
O20 P1 C11 C12 -155.2(4)
O20 P1 C11 C16 26.1(4)
C10 C9 C8 C7 0.0(7)
C10 C5 C6 C7 -0.2(8)
C10A C9A C8A C7A -2.2(8)
C10A C5A C6A C7A 1.5(8)
C9 P1 C2 Br19 -176.3(2)
C9 P1 C2 C3 3.9(4)
C9 P1 C11 C12 -27.8(4)
C9 P1 C11 C16 153.4(4)
C9 C10 C4 C3 5.7(7)
C9 C10 C4 C18 -113.9(5)
C9 C10 C4 C17 126.5(5)
C9 C10 C5 C6 -0.9(7)
C9A P1A C2A Br1 -176.6(2)
C9A P1A C2A C3A 2.9(5)
C9A P1A C11A C16A -31.7(4)
C9A P1A C11A C12A 149.2(4)
C9A C10A C5A C6A -0.7(7)
C9A C10A C4A C3A 4.2(7)
C9A C10A C4A C18A -115.5(5)
C9A C10A C4A C17A 124.5(5)
C9A C8A C7A C6A 2.9(8)
C2A P1A C9A C10A -2.8(4)
C2A P1A C9A C8A 176.9(3)
C2A P1A C11A C16A 75.4(4)
C2A P1A C11A C12A -103.7(4)
C2A C3A C4A C10A -4.3(7)
C2A C3A C4A C18A 116.5(6)
C2A C3A C4A C17A -126.6(6)
C2 P1 C9 C10 -3.9(4)
C2 P1 C9 C8 176.1(3)
C2 P1 C11 C12 79.5(4)
C2 P1 C11 C16 -99.3(4)
C2 C3 C4 C10 -6.0(7)
C2 C3 C4 C18 114.8(5)
C2 C3 C4 C17 -128.7(5)
C5A C10A C9A P1A -179.5(4)
C5A C10A C9A C8A 0.8(7)
C5A C10A C4A C3A -176.9(4)
C5A C10A C4A C18A 63.5(6)
C5A C10A C4A C17A -56.5(6)
C5A C6A C7A C8A -2.6(8)
C4 C10 C9 P1 -0.5(6)
C4 C10 C9 C8 179.5(4)
C4 C10 C5 C6 -179.4(5)
C4 C3 C2 Br19 -179.1(4)
C4 C3 C2 P1 0.7(7)
C4A C3A C2A Br1 179.9(4)
C4A C3A C2A P1A 0.5(8)
C4A C10A C9A P1A -0.5(7)
C4A C10A C9A C8A 179.8(4)
C4A C10A C5A C6A -179.8(5)
C5 C10 C9 P1 -179.0(4)
C5 C10 C9 C8 1.0(7)
C5 C10 C4 C3 -175.9(4)
C5 C10 C4 C18 64.5(5)
C5 C10 C4 C17 -55.1(6)
C5 C6 C7 C8 1.2(8)
C11A P1A C9A C10A 107.0(4)
C11A P1A C9A C8A -73.3(4)
C11A P1A C2A Br1 73.4(3)
C11A P1A C2A C3A -107.2(4)
C6 C7 C8 C9 -1.1(8)
C12 C11 C16 C15 0.0(7)
C12 C13 C14 C15 0.1(8)
C11 P1 C9 C10 105.8(4)
C11 P1 C9 C8 -74.2(4)
C11 P1 C2 Br19 73.1(3)
C11 P1 C2 C3 -106.7(4)
C11 C12 C13 C14 0.3(8)
C11 C16 C15 C14 0.4(8)
C16A C11A C12A C13A -1.6(8)
C16A C15A C14A C13A -0.5(8)
C16 C15 C14 C13 -0.4(8)
C13 C12 C11 P1 -179.1(4)
C13 C12 C11 C16 -0.3(7)
O20A P1A C9A C10A -128.4(4)
O20A P1A C9A C8A 51.3(4)
O20A P1A C2A Br1 -50.6(3)
O20A P1A C2A C3A 128.8(4)
O20A P1A C11A C16A -158.6(4)
O20A P1A C11A C12A 22.3(5)
C14A C15A C16A C11A 0.4(8)
C14A C13A C12A C11A 1.7(9)
C12A C11A C16A C15A 0.6(7)
C12A C13A C14A C15A -0.6(9)
